data_4075198
loop_
_publ_author_name
'Subashi, Esla'
'Rheingold, Arnold L.'
'Weinert, Charles S.'

_publ_section_title
;
 Preparation of Oligogermanes via the Hydrogermolysis Reaction
;
_journal_issue 13
_journal_name_full Organometallics
_journal_page_first 3211
_journal_paper_doi 10.1021/om060115x
_journal_volume 25
_journal_year 2006
_chemical_formula_sum 'C24 H27 Ge2'
_chemical_formula_weight 460.64
_chemical_name_systematic
; 

 NOTE: This is compund 2

;
_space_group_IT_number 148
_symmetry_cell_setting rhombohedral
_symmetry_space_group_name_Hall '-R 3'
_symmetry_space_group_name_H-M 'R -3 :H'
_atom_sites_solution_hydrogens geom
_atom_sites_solution_primary direct
_atom_sites_solution_secondary difmap
_audit_creation_method SHELXL-97
_cell_angle_alpha 90.00
_cell_angle_beta 90.00
_cell_angle_gamma 120.00
_cell_formula_units_Z 6
_cell_length_a 15.5325(13)
_cell_length_b 15.5325(13)
_cell_length_c 16.275(3)
_cell_measurement_reflns_used 5404
_cell_measurement_temperature 213(2)
_cell_measurement_theta_max 28.03
_cell_measurement_theta_min 2.62
_cell_volume 3400.4(7)
_computing_cell_refinement 'Bruker SMART'
_computing_data_collection 'Bruker SMART'
_computing_data_reduction 'Bruker SAINT'
_computing_molecular_graphics 'Bruker SHELXTL'
_computing_publication_material 'Bruker SHELXTL'
_computing_structure_refinement 'SHELXL-97 (Sheldrick, 1997)'
_computing_structure_solution 'SHELXS-97 (Sheldrick, 1990)'
_diffrn_ambient_temperature 213(2)
_diffrn_measured_fraction_theta_full 0.963
_diffrn_measured_fraction_theta_max 0.963
_diffrn_measurement_device_type 'CCD area detector'
_diffrn_measurement_method 'phi and omega scans'
_diffrn_radiation_monochromator graphite
_diffrn_radiation_source 'fine-focus sealed tube'
_diffrn_radiation_type MoK\a
_diffrn_radiation_wavelength 0.71073
_diffrn_reflns_av_R_equivalents 0.0327
_diffrn_reflns_av_sigmaI/netI 0.0235
_diffrn_reflns_limit_h_max 20
_diffrn_reflns_limit_h_min -20
_diffrn_reflns_limit_k_max 20
_diffrn_reflns_limit_k_min -20
_diffrn_reflns_limit_l_max 19
_diffrn_reflns_limit_l_min -21
_diffrn_reflns_number 8422
_diffrn_reflns_theta_full 28.14
_diffrn_reflns_theta_max 28.14
_diffrn_reflns_theta_min 2.62
_exptl_absorpt_coefficient_mu 2.656
_exptl_absorpt_correction_T_max 0.7771
_exptl_absorpt_correction_T_min 0.5029
_exptl_absorpt_correction_type empirical
_exptl_absorpt_process_details sadabs
_exptl_crystal_colour colorless
_exptl_crystal_density_diffrn 1.350
_exptl_crystal_density_meas 0
_exptl_crystal_density_method 'not measured'
_exptl_crystal_description block
_exptl_crystal_F_000 1410
_exptl_crystal_size_max 0.30
_exptl_crystal_size_mid 0.20
_exptl_crystal_size_min 0.10
_refine_diff_density_max 0.642
_refine_diff_density_min -0.193
_refine_diff_density_rms 0.085
_refine_ls_extinction_method none
_refine_ls_goodness_of_fit_ref 1.227
_refine_ls_hydrogen_treatment mixed
_refine_ls_matrix_type full
_refine_ls_number_parameters 79
_refine_ls_number_reflns 1790
_refine_ls_number_restraints 0
_refine_ls_restrained_S_all 1.227
_refine_ls_R_factor_all 0.0377
_refine_ls_R_factor_gt 0.0333
_refine_ls_shift/su_max 0.266
_refine_ls_shift/su_mean 0.055
_refine_ls_structure_factor_coef Fsqd
_refine_ls_weighting_details 'calc w=1/[\s^2^(Fo^2^)+(0.0560P)^2^+0.2500P] where P=(Fo^2^+2Fc^2^)/3'
_refine_ls_weighting_scheme calc
_refine_ls_wR_factor_gt 0.0932
_refine_ls_wR_factor_ref 0.0955
_reflns_number_gt 1574
_reflns_number_total 1790
_reflns_threshold_expression >2sigma(I)
_cod_data_source_file om060115xsi20060203_074012.cif
_cod_data_source_block wein20
_cod_depositor_comments
;
The following automatic conversions were performed:

'_symmetry_cell_setting' value 'Rhombohedral' changed to
'rhombohedral' according to
/home/saulius/struct/CIF-dictionaries/cif_core.dic dictionary named
'cif_core.dic' version 2.4.1 from 2010-06-29.

Automatic conversion script
Id: cif_fix_values 1715 2011-07-08 13:25:40Z adriana 
;
_cod_original_sg_symbol_H-M R-3
_cod_database_code 4075198

loop_
_symmetry_equiv_pos_as_xyz
'x, y, z'
'-y, x-y, z'
'-x+y, -x, z'
'x+2/3, y+1/3, z+1/3'
'-y+2/3, x-y+1/3, z+1/3'
'-x+y+2/3, -x+1/3, z+1/3'
'x+1/3, y+2/3, z+2/3'
'-y+1/3, x-y+2/3, z+2/3'
'-x+y+1/3, -x+2/3, z+2/3'
'-x, -y, -z'
'y, -x+y, -z'
'x-y, x, -z'
'-x+2/3, -y+1/3, -z+1/3'
'y+2/3, -x+y+1/3, -z+1/3'
'x-y+2/3, x+1/3, -z+1/3'
'-x+1/3, -y+2/3, -z+2/3'
'y+1/3, -x+y+2/3, -z+2/3'
'x-y+1/3, x+2/3, -z+2/3'

loop_
_atom_site_label
_atom_site_type_symbol
_atom_site_fract_x
_atom_site_fract_y
_atom_site_fract_z
_atom_site_U_iso_or_equiv
_atom_site_adp_type
_atom_site_occupancy
_atom_site_symmetry_multiplicity
_atom_site_calc_flag
_atom_site_refinement_flags
Ge1 Ge 0.0000 0.0000 0.19951(2) 0.03920(15) Uani 1 3 d S
Ge2 Ge 0.0000 0.0000 0.34853(2) 0.04400(15) Uani 1 3 d S
C1 C 0.10718(14) -0.01820(14) 0.15627(14) 0.0444(4) Uani 1 1 d .
C2 C 0.20368(17) 0.03760(18) 0.18723(17) 0.0574(6) Uani 1 1 d .
H2A H 0.2166 0.0835 0.2297 0.069 Uiso 1 1 calc R
C3 C 0.28083(18) 0.02641(19) 0.1563(2) 0.0723(8) Uani 1 1 d .
C4 C 0.2620(2) -0.0404(2) 0.0943(2) 0.0796(9) Uani 1 1 d .
H4A H 0.3140 -0.0482 0.0731 0.096 Uiso 1 1 calc R
C5 C 0.1675(2) -0.0962(2) 0.0630(2) 0.0750(8) Uani 1 1 d .
H5A H 0.1553 -0.1417 0.0203 0.090 Uiso 1 1 calc R
C6 C 0.09015(17) -0.08564(16) 0.09386(16) 0.0548(5) Uani 1 1 d .
H6A H 0.0257 -0.1245 0.0724 0.066 Uiso 1 1 calc R
C7 C 0.08012(18) -0.05676(18) 0.38809(18) 0.0647(6) Uani 1 1 d .
H7A H 0.1481 -0.0160 0.3674 0.078 Uiso 1 1 calc R
H7B H 0.0830 -0.0528 0.4482 0.078 Uiso 1 1 calc R
C8 C 0.0422(3) -0.1634(2) 0.3631(2) 0.0852(10) Uani 1 1 d .
H8A H 0.0851 -0.1861 0.3860 0.128 Uiso 1 1 calc R
H8B H 0.0421 -0.1679 0.3037 0.128 Uiso 1 1 calc R
H8C H -0.0249 -0.2047 0.3837 0.128 Uiso 1 1 calc R

loop_
_atom_site_aniso_label
_atom_site_aniso_U_11
_atom_site_aniso_U_22
_atom_site_aniso_U_33
_atom_site_aniso_U_23
_atom_site_aniso_U_13
_atom_site_aniso_U_12
Ge1 0.03934(16) 0.03934(16) 0.0389(2) 0.000 0.000 0.01967(8)
Ge2 0.04606(17) 0.04606(17) 0.0399(2) 0.000 0.000 0.02303(9)
C1 0.0459(10) 0.0433(10) 0.0473(11) 0.0051(9) 0.0057(9) 0.0247(8)
C2 0.0490(11) 0.0543(12) 0.0690(17) -0.0012(11) 0.0013(11) 0.0259(10)
C3 0.0521(13) 0.0655(15) 0.106(2) 0.0161(16) 0.0126(14) 0.0348(12)
C4 0.0711(16) 0.0644(15) 0.122(3) 0.0199(16) 0.0346(18) 0.0477(14)
C5 0.095(2) 0.0635(15) 0.082(2) 0.0002(14) 0.0252(16) 0.0517(15)
C6 0.0626(13) 0.0507(11) 0.0563(13) 0.0003(10) 0.0059(11) 0.0322(10)
C7 0.0652(14) 0.0760(15) 0.0570(14) 0.0044(13) -0.0082(12) 0.0385(13)
C8 0.102(2) 0.0748(18) 0.099(3) 0.0048(17) -0.013(2) 0.0601(18)

loop_
_atom_type_symbol
_atom_type_description
_atom_type_scat_dispersion_real
_atom_type_scat_dispersion_imag
_atom_type_scat_source
C C 0.0033 0.0016 'International Tables Vol C Tables 4.2.6.8 and 6.1.1.4'
H H 0.0000 0.0000 'International Tables Vol C Tables 4.2.6.8 and 6.1.1.4'
Ge Ge 0.1547 1.8001 'International Tables Vol C Tables 4.2.6.8 and 6.1.1.4'

loop_
_geom_angle_atom_site_label_1
_geom_angle_atom_site_label_2
_geom_angle_atom_site_label_3
_geom_angle
_geom_angle_site_symmetry_1
_geom_angle_site_symmetry_3
C1 Ge1 C1 107.78(7) . 2
C1 Ge1 C1 107.78(7) . 3
C1 Ge1 C1 107.78(7) 2 3
C1 Ge1 Ge2 111.11(7) . .
C1 Ge1 Ge2 111.11(7) 2 .
C1 Ge1 Ge2 111.11(7) 3 .
C7 Ge2 C7 109.75(9) . 2
C7 Ge2 C7 109.75(9) . 3
C7 Ge2 C7 109.75(9) 2 3
C7 Ge2 Ge1 109.19(9) . .
C7 Ge2 Ge1 109.19(9) 2 .
C7 Ge2 Ge1 109.19(9) 3 .
C2 C1 C6 118.2(2) . .
C2 C1 Ge1 120.52(17) . .
C6 C1 Ge1 121.25(16) . .
C1 C2 C3 121.1(3) . .
C4 C3 C2 119.4(3) . .
C3 C4 C5 120.4(2) . .
C6 C5 C4 120.4(3) . .
C1 C6 C5 120.4(2) . .
C8 C7 Ge2 114.73(19) . .

loop_
_geom_bond_atom_site_label_1
_geom_bond_atom_site_label_2
_geom_bond_distance
_geom_bond_site_symmetry_2
Ge1 C1 1.9538(19) .
Ge1 C1 1.9538(19) 2
Ge1 C1 1.9538(19) 3
Ge1 Ge2 2.4253(7) .
Ge2 C7 1.959(2) .
Ge2 C7 1.959(2) 2
Ge2 C7 1.959(2) 3
C1 C2 1.397(3) .
C1 C6 1.386(3) .
C2 C3 1.388(3) .
C3 C4 1.370(5) .
C4 C5 1.377(4) .
C5 C6 1.385(3) .
C7 C8 1.510(4) .
